data_7009112
loop_
_publ_author_name
'Abram, Ulrich'
'Ortner, Kirstin'
'Gust, Ronald'
'Sommer, Klaus'

_publ_section_title
;
 Gold complexes with thiosemicarbazones: reactions of bi- and
 tridentate thiosemicarbazones with
 dichloro[2-(dimethylaminomethyl)phenyl-C&#x200A;1,N&#x200A;]gold(III),
 [Au(damp-C&#x200A;1,N&#x200A;)Cl2]
;
_journal_issue 5
_journal_name_full 'Journal of the Chemical Society, Dalton Transactions'
_journal_page_first 735
_journal_paper_doi 10.1039/a908712e
_journal_year 2000
_chemical_formula_moiety '[Au(Hdamp-C1)Cl(mepyrtsc)]Cl'
_chemical_formula_sum 'C16 H22 Au Cl2 N5 S'
_chemical_formula_weight 584.31
_chemical_name_common '[Au(Hdamp-C1)Cl(mepyrtsc)]Cl'
_chemical_name_systematic
;
(2-(N,N-dimethylammoniummethyl)phenyl-C)(N-methylpyrrol-2-carboxaldehydetsc)
(Cl)Au(III))Cl
;
_space_group_IT_number 14
_symmetry_cell_setting monoclinic
_symmetry_space_group_name_Hall '-P 2ybc'
_symmetry_space_group_name_H-M 'P 1 21/c 1'
_atom_sites_solution_hydrogens geom
_atom_sites_solution_primary Patterson
_atom_sites_solution_secondary difmap
_audit_creation_method SHELXL-97
_cell_angle_alpha 90.00
_cell_angle_beta 97.206(17)
_cell_angle_gamma 90.00
_cell_formula_units_Z 4
_cell_length_a 12.8583(14)
_cell_length_b 12.559(3)
_cell_length_c 12.904(2)
_cell_measurement_reflns_used 25
_cell_measurement_temperature 208(2)
_cell_measurement_theta_max 14.82
_cell_measurement_theta_min 6.6
_cell_volume 2067.4(6)
_computing_cell_refinement 'SET4, CELDIM'
_computing_data_collection CAD4
_computing_data_reduction HELENA/PLATON
_computing_molecular_graphics 'SCHAKAL, ZORTEP'
_computing_publication_material 'SHELXL-97 (Sheldrick, 1997)'
_computing_structure_refinement 'SHELXL-97 (Sheldrick, 1997)'
_computing_structure_solution 'SHELXS-97 (Sheldrick, 1997)'
_diffrn_ambient_temperature 208(2)
_diffrn_measured_fraction_theta_full 0.954
_diffrn_measured_fraction_theta_max 0.954
_diffrn_measurement_device_type 'CAD4 ENRAF NONIUS'
_diffrn_measurement_method 'omega scan'
_diffrn_radiation_monochromator graphite
_diffrn_radiation_source 'fine-focus sealed tube'
_diffrn_radiation_type MoK\a
_diffrn_radiation_wavelength 0.71073
_diffrn_reflns_av_R_equivalents 0.0474
_diffrn_reflns_av_sigmaI/netI 0.1210
_diffrn_reflns_limit_h_max 16
_diffrn_reflns_limit_h_min -1
_diffrn_reflns_limit_k_max 16
_diffrn_reflns_limit_k_min 0
_diffrn_reflns_limit_l_max 16
_diffrn_reflns_limit_l_min -16
_diffrn_reflns_number 5083
_diffrn_reflns_theta_full 26.97
_diffrn_reflns_theta_max 26.97
_diffrn_reflns_theta_min 3.18
_diffrn_standards_decay_% 2
_diffrn_standards_interval_count 400
_diffrn_standards_interval_time 3600
_diffrn_standards_number 3
_exptl_absorpt_coefficient_mu 7.485
_exptl_absorpt_correction_T_max 0.97173
_exptl_absorpt_correction_T_min 0.74283
_exptl_absorpt_correction_type 'psi scans'
_exptl_crystal_colour orange
_exptl_crystal_density_diffrn 1.877
_exptl_crystal_density_method 'not measured'
_exptl_crystal_description plate
_exptl_crystal_F_000 1128
_exptl_crystal_size_max 0.30
_exptl_crystal_size_mid 0.10
_exptl_crystal_size_min 0.05
_refine_diff_density_max 1.418
_refine_diff_density_min -0.954
_refine_diff_density_rms 0.210
_refine_ls_extinction_method none
_refine_ls_goodness_of_fit_ref 1.005
_refine_ls_hydrogen_treatment 'H(8) and H(16) fully refined, others calculated'
_refine_ls_matrix_type full
_refine_ls_number_parameters 234
_refine_ls_number_reflns 4487
_refine_ls_number_restraints 0
_refine_ls_restrained_S_all 1.005
_refine_ls_R_factor_all 0.1295
_refine_ls_R_factor_gt 0.0494
_refine_ls_shift/su_max 0.013
_refine_ls_shift/su_mean 0.000
_refine_ls_structure_factor_coef Fsqd
_refine_ls_weighting_details 'w=1/[\s^2^(Fo^2^)+(0.0297P)^2^+0.0000P] where P=(Fo^2^+2Fc^2^)/3'
_refine_ls_weighting_scheme calc
_refine_ls_wR_factor_gt 0.0772
_refine_ls_wR_factor_ref 0.0930
_reflns_number_gt 2735
_reflns_number_total 4487
_reflns_threshold_expression >2sigma(I)
_cod_data_source_file a908712e.txt
_cod_data_source_block komepy
_cod_depositor_comments
;
The following automatic conversions were performed:

'_refine_ls_weighting_scheme' value 'calc
w=1/[\s^2^(Fo^2^)+(0.0297P)^2^+0.0000P] where P=(Fo^2^+2Fc^2^)/3' was
changed to 'calc'. New tag '_refine_ls_weighting_details' was
created. The value of the new tag was set to
'w=1/[\s^2^(Fo^2^)+(0.0297P)^2^+0.0000P] where P=(Fo^2^+2Fc^2^)/3'.

Automatic conversion script
Id: cif_fix_values 3143 2015-03-26 13:38:13Z robertas 
;
_cod_original_cell_volume 2067.3(6)
_cod_original_sg_symbol_H-M P21/c
_cod_database_code 7009112

loop_
_symmetry_equiv_pos_as_xyz
'x, y, z'
'-x, y+1/2, -z+1/2'
'-x, -y, -z'
'x, -y-1/2, z-1/2'

loop_
_atom_site_label
_atom_site_type_symbol
_atom_site_fract_x
_atom_site_fract_y
_atom_site_fract_z
_atom_site_U_iso_or_equiv
_atom_site_adp_type
_atom_site_occupancy
_atom_site_calc_flag
_atom_site_refinement_flags
_atom_site_disorder_assembly
_atom_site_disorder_group
Au1 Au 0.22946(3) 0.04229(3) 0.83506(3) 0.02955(11) Uani 1 d . . .
Cl2 Cl 0.6411(2) 0.0695(2) 0.63755(18) 0.0516(8) Uani 1 d . . .
Cl1 Cl 0.06289(19) 0.0860(2) 0.87254(19) 0.0438(6) Uani 1 d . . .
S11 S 0.39071(19) 0.0028(2) 0.79638(19) 0.0380(6) Uani 1 d . . .
C12 C 0.3488(7) -0.0407(8) 0.6680(7) 0.035(2) Uani 1 d . . .
N13 N 0.4274(6) -0.0659(6) 0.6115(6) 0.045(2) Uani 1 d . . .
H13A H 0.4129 -0.0918 0.5488 0.054 Uiso 1 calc R . .
H13B H 0.4923 -0.0562 0.6379 0.054 Uiso 1 calc R . .
N14 N 0.2540(6) -0.0559(7) 0.6268(6) 0.0364(19) Uani 1 d . . .
N15 N 0.1790(6) -0.0326(6) 0.6914(5) 0.0294(17) Uani 1 d . . .
C16 C 0.0833(8) -0.0599(7) 0.6593(7) 0.033(2) Uani 1 d . . .
H16 H 0.034(6) -0.026(6) 0.700(6) 0.03(2) Uiso 1 d . . .
C17 C 0.0435(8) -0.1084(7) 0.5642(7) 0.033(2) Uani 1 d . . .
N18 N -0.0619(6) -0.1355(6) 0.5470(6) 0.037(2) Uani 1 d . . .
C19 C -0.1395(8) -0.1182(9) 0.6181(8) 0.051(3) Uani 1 d . . .
H19A H -0.1069 -0.0822 0.6804 0.077 Uiso 1 calc R . .
H19B H -0.1671 -0.1863 0.6373 0.077 Uiso 1 calc R . .
H19C H -0.1961 -0.0748 0.5841 0.077 Uiso 1 calc R . .
C20 C -0.0829(9) -0.1835(8) 0.4530(8) 0.047(3) Uani 1 d . . .
H20 H -0.1488 -0.2090 0.4235 0.057 Uiso 1 calc R . .
C21 C 0.0067(10) -0.1889(8) 0.4083(8) 0.051(3) Uani 1 d . . .
H21 H 0.0146 -0.2188 0.3430 0.061 Uiso 1 calc R . .
C22 C 0.0845(8) -0.1421(7) 0.4770(7) 0.037(2) Uani 1 d . . .
H22 H 0.1548 -0.1346 0.4655 0.045 Uiso 1 calc R . .
C1 C 0.2967(7) 0.1142(7) 0.9676(7) 0.029(2) Uani 1 d . . .
C2 C 0.3574(7) 0.2046(8) 0.9565(8) 0.039(2) Uani 1 d . . .
H2 H 0.3669 0.2285 0.8892 0.046 Uiso 1 calc R . .
C3 C 0.4038(7) 0.2595(8) 1.0431(8) 0.044(3) Uani 1 d . . .
H3 H 0.4436 0.3211 1.0351 0.052 Uiso 1 calc R . .
C4 C 0.3909(8) 0.2232(8) 1.1400(8) 0.043(3) Uani 1 d . . .
H4 H 0.4250 0.2586 1.1989 0.051 Uiso 1 calc R . .
C5 C 0.3299(8) 0.1368(8) 1.1540(8) 0.040(2) Uani 1 d . . .
H5 H 0.3199 0.1151 1.2218 0.048 Uiso 1 calc R . .
C6 C 0.2822(7) 0.0805(7) 1.0671(7) 0.030(2) Uani 1 d . . .
C7 C 0.2148(8) -0.0139(7) 1.0878(8) 0.038(2) Uani 1 d . . .
H7A H 0.1633 0.0084 1.1333 0.045 Uiso 1 calc R . .
H7B H 0.1764 -0.0382 1.0216 0.045 Uiso 1 calc R . .
N8 N 0.2774(7) -0.1043(6) 1.1379(6) 0.036(2) Uani 1 d . . .
H8 H 0.311(9) -0.074(9) 1.206(9) 0.09(4) Uiso 1 d . . .
C9 C 0.2034(9) -0.1863(8) 1.1712(8) 0.056(3) Uani 1 d . . .
H9A H 0.1558 -0.1528 1.2139 0.084 Uiso 1 calc R . .
H9B H 0.2430 -0.2415 1.2112 0.084 Uiso 1 calc R . .
H9C H 0.1636 -0.2176 1.1098 0.084 Uiso 1 calc R . .
C10 C 0.3518(9) -0.1491(9) 1.0709(9) 0.059(3) Uani 1 d . . .
H10A H 0.3897 -0.2079 1.1067 0.088 Uiso 1 calc R . .
H10B H 0.4010 -0.0943 1.0560 0.088 Uiso 1 calc R . .
H10C H 0.3135 -0.1742 1.0060 0.088 Uiso 1 calc R . .

loop_
_atom_site_aniso_label
_atom_site_aniso_U_11
_atom_site_aniso_U_22
_atom_site_aniso_U_33
_atom_site_aniso_U_23
_atom_site_aniso_U_13
_atom_site_aniso_U_12
Au1 0.02676(17) 0.03615(18) 0.02522(16) -0.0010(2) 0.00126(12) 0.0013(2)
Cl2 0.0388(14) 0.083(2) 0.0316(13) 0.0034(13) -0.0015(11) -0.0038(14)
Cl1 0.0286(13) 0.0646(17) 0.0383(13) -0.0071(12) 0.0043(11) 0.0077(12)
S11 0.0274(13) 0.0552(15) 0.0305(13) -0.0082(11) 0.0005(11) 0.0014(11)
C12 0.032(5) 0.038(5) 0.034(5) -0.002(5) 0.002(4) -0.009(6)
N13 0.034(5) 0.071(7) 0.033(4) -0.012(4) 0.010(4) 0.007(4)
N14 0.027(4) 0.051(5) 0.032(4) -0.011(4) 0.007(3) -0.004(4)
N15 0.027(4) 0.031(4) 0.030(4) 0.002(4) 0.005(3) 0.000(4)
C16 0.036(6) 0.027(6) 0.034(5) 0.005(4) 0.000(4) 0.006(5)
C17 0.033(6) 0.029(5) 0.036(6) -0.005(4) -0.002(5) 0.000(5)
N18 0.033(5) 0.035(5) 0.041(5) 0.001(4) -0.005(4) -0.005(4)
C19 0.034(6) 0.058(7) 0.061(7) -0.001(6) 0.002(6) -0.003(6)
C20 0.044(7) 0.051(7) 0.042(7) 0.009(6) -0.012(6) -0.013(6)
C21 0.073(9) 0.043(6) 0.032(6) 0.001(5) -0.009(6) -0.005(6)
C22 0.039(6) 0.033(6) 0.036(6) 0.003(4) -0.006(5) 0.004(5)
C1 0.023(5) 0.031(5) 0.032(5) -0.008(4) 0.007(4) 0.007(4)
C2 0.034(6) 0.046(6) 0.038(6) 0.003(5) 0.014(5) -0.001(5)
C3 0.031(6) 0.043(6) 0.056(7) -0.006(5) 0.002(5) -0.014(5)
C4 0.042(7) 0.050(7) 0.034(6) -0.011(5) -0.003(5) -0.004(5)
C5 0.039(6) 0.039(6) 0.041(6) 0.002(5) 0.006(5) 0.005(5)
C6 0.023(5) 0.039(5) 0.029(5) -0.009(4) 0.000(4) 0.002(4)
C7 0.045(6) 0.033(6) 0.035(5) 0.008(4) 0.003(5) 0.001(5)
N8 0.044(5) 0.029(4) 0.034(5) 0.000(4) 0.002(4) -0.006(4)
C9 0.067(8) 0.036(6) 0.062(8) 0.009(6) -0.002(6) -0.022(6)
C10 0.062(8) 0.060(8) 0.057(8) -0.012(6) 0.016(7) 0.014(7)

loop_
_atom_type_symbol
_atom_type_description
_atom_type_scat_dispersion_real
_atom_type_scat_dispersion_imag
_atom_type_scat_source
C C 0.0033 0.0016 'International Tables Vol C Tables 4.2.6.8 and 6.1.1.4'
H H 0.0000 0.0000 'International Tables Vol C Tables 4.2.6.8 and 6.1.1.4'
Au Au -2.0133 8.8022 'International Tables Vol C Tables 4.2.6.8 and 6.1.1.4'
N N 0.0061 0.0033 'International Tables Vol C Tables 4.2.6.8 and 6.1.1.4'
S S 0.1246 0.1234 'International Tables Vol C Tables 4.2.6.8 and 6.1.1.4'
Cl Cl 0.1484 0.1585 'International Tables Vol C Tables 4.2.6.8 and 6.1.1.4'

loop_
_geom_angle_atom_site_label_1
_geom_angle_atom_site_label_2
_geom_angle_atom_site_label_3
_geom_angle
_geom_angle_site_symmetry_1
_geom_angle_site_symmetry_3
_geom_angle_publ_flag
C1 Au1 N15 172.6(3) . . ?
C1 Au1 S11 88.7(2) . . ?
N15 Au1 S11 84.1(2) . . ?
C1 Au1 Cl1 91.5(2) . . ?
N15 Au1 Cl1 95.7(2) . . ?
S11 Au1 Cl1 178.81(10) . . ?
C12 S11 Au1 95.4(3) . . ?
N14 C12 N13 118.4(8) . . ?
N14 C12 S11 126.8(7) . . ?
N13 C12 S11 114.6(7) . . ?
C12 N13 H13A 120.0 . . ?
C12 N13 H13B 120.0 . . ?
H13A N13 H13B 120.0 . . ?
C12 N14 N15 114.6(7) . . ?
C16 N15 N14 117.2(7) . . ?
C16 N15 Au1 125.1(6) . . ?
N14 N15 Au1 117.7(5) . . ?
N15 C16 C17 128.4(9) . . ?
N15 C16 H16 112(5) . . ?
C17 C16 H16 117(5) . . ?
C22 C17 N18 105.2(8) . . ?
C22 C17 C16 135.7(10) . . ?
N18 C17 C16 119.1(9) . . ?
C20 N18 C17 109.5(9) . . ?
C20 N18 C19 123.8(9) . . ?
C17 N18 C19 126.6(8) . . ?
N18 C19 H19A 109.5 . . ?
N18 C19 H19B 109.5 . . ?
H19A C19 H19B 109.5 . . ?
N18 C19 H19C 109.5 . . ?
H19A C19 H19C 109.5 . . ?
H19B C19 H19C 109.5 . . ?
N18 C20 C21 108.6(10) . . ?
N18 C20 H20 125.7 . . ?
C21 C20 H20 125.7 . . ?
C20 C21 C22 107.0(10) . . ?
C20 C21 H21 126.5 . . ?
C22 C21 H21 126.5 . . ?
C17 C22 C21 109.7(10) . . ?
C17 C22 H22 125.1 . . ?
C21 C22 H22 125.1 . . ?
C6 C1 C2 119.1(8) . . ?
C6 C1 Au1 123.5(7) . . ?
C2 C1 Au1 117.4(7) . . ?
C3 C2 C1 120.8(9) . . ?
C3 C2 H2 119.6 . . ?
C1 C2 H2 119.6 . . ?
C4 C3 C2 119.0(9) . . ?
C4 C3 H3 120.5 . . ?
C2 C3 H3 120.5 . . ?
C3 C4 C5 121.8(10) . . ?
C3 C4 H4 119.1 . . ?
C5 C4 H4 119.1 . . ?
C4 C5 C6 119.8(9) . . ?
C4 C5 H5 120.1 . . ?
C6 C5 H5 120.1 . . ?
C1 C6 C5 119.4(9) . . ?
C1 C6 C7 123.3(8) . . ?
C5 C6 C7 117.2(9) . . ?
N8 C7 C6 112.6(8) . . ?
N8 C7 H7A 109.1 . . ?
C6 C7 H7A 109.1 . . ?
N8 C7 H7B 109.1 . . ?
C6 C7 H7B 109.1 . . ?
H7A C7 H7B 107.8 . . ?
C10 N8 C7 112.9(8) . . ?
C10 N8 C9 112.7(8) . . ?
C7 N8 C9 108.6(8) . . ?
C10 N8 H8 114(7) . . ?
C7 N8 H8 104(7) . . ?
C9 N8 H8 103(7) . . ?
N8 C9 H9A 109.5 . . ?
N8 C9 H9B 109.5 . . ?
H9A C9 H9B 109.5 . . ?
N8 C9 H9C 109.5 . . ?
H9A C9 H9C 109.5 . . ?
H9B C9 H9C 109.5 . . ?
N8 C10 H10A 109.5 . . ?
N8 C10 H10B 109.5 . . ?
H10A C10 H10B 109.5 . . ?
N8 C10 H10C 109.5 . . ?
H10A C10 H10C 109.5 . . ?
H10B C10 H10C 109.5 . . ?

loop_
_geom_bond_atom_site_label_1
_geom_bond_atom_site_label_2
_geom_bond_distance
_geom_bond_site_symmetry_2
_geom_bond_publ_flag
Au1 C1 2.029(8) . ?
Au1 N15 2.106(7) . ?
Au1 S11 2.248(3) . ?
Au1 Cl1 2.320(2) . ?
S11 C12 1.763(9) . ?
C12 N14 1.281(11) . ?
C12 N13 1.356(11) . ?
N13 H13A 0.8700 . ?
N13 H13B 0.8700 . ?
N14 N15 1.383(9) . ?
N15 C16 1.295(11) . ?
C16 C17 1.408(12) . ?
C16 H16 0.97(8) . ?
C17 C22 1.368(12) . ?
C17 N18 1.387(11) . ?
N18 C20 1.352(12) . ?
N18 C19 1.454(12) . ?
C19 H19A 0.9700 . ?
C19 H19B 0.9700 . ?
C19 H19C 0.9700 . ?
C20 C21 1.354(15) . ?
C20 H20 0.9400 . ?
C21 C22 1.381(13) . ?
C21 H21 0.9400 . ?
C22 H22 0.9400 . ?
C1 C6 1.387(12) . ?
C1 C2 1.395(12) . ?
C2 C3 1.383(13) . ?
C2 H2 0.9400 . ?
C3 C4 1.362(13) . ?
C3 H3 0.9400 . ?
C4 C5 1.364(13) . ?
C4 H4 0.9400 . ?
C5 C6 1.401(12) . ?
C5 H5 0.9400 . ?
C6 C7 1.512(12) . ?
C7 N8 1.492(11) . ?
C7 H7A 0.9800 . ?
C7 H7B 0.9800 . ?
N8 C10 1.478(12) . ?
N8 C9 1.501(12) . ?
N8 H8 1.01(12) . ?
C9 H9A 0.9700 . ?
C9 H9B 0.9700 . ?
C9 H9C 0.9700 . ?
C10 H10A 0.9700 . ?
C10 H10B 0.9700 . ?
C10 H10C 0.9700 . ?

loop_
_geom_hbond_atom_site_label_D
_geom_hbond_atom_site_label_H
_geom_hbond_atom_site_label_A
_geom_hbond_distance_DH
_geom_hbond_distance_HA
_geom_hbond_distance_DA
_geom_hbond_angle_DHA
_geom_hbond_site_symmetry_A
N13 H13A Cl2 0.87 2.43 3.224(8) 151.3 3_656
N8 H8 Cl2 1.01(12) 2.03(12) 2.987(8) 157(10) 3_657
N13 H13B Cl2 0.87 2.48 3.213(9) 142.3 .
